data_8106017
loop_
_publ_author_name
'Lo, Kong Mun'
'Lee, See Mun'
'Tiekink, Edward R.T.'

_publ_section_title
;
 Crystal structure of
 chlorido-dimethyl-(phenylpiperazine-1-carbodithioato-\k2S,S&#x2032;)tin(IV),
 C13H19ClN2S2Sn
;
_journal_issue 6
_journal_name_full 'Zeitschrift f\"ur Kristallographie - New Crystal Structures'
_journal_page_first 1309
_journal_page_last 1311
_journal_paper_doi 10.1515/ncrs-2019-0501
_journal_volume 234
_journal_year 2019
_chemical_formula_moiety 'C13 H19 Cl N2 S2 Sn'
_chemical_formula_sum 'C13 H19 Cl N2 S2 Sn'
_chemical_formula_weight 421.56
_space_group_crystal_system triclinic
_space_group_IT_number 2
_space_group_name_Hall '-P 1'
_space_group_name_H-M_alt 'P -1'
_atom_sites_solution_hydrogens geom
_atom_sites_solution_primary direct
_atom_sites_solution_secondary difmap
_cell_angle_alpha 85.344(2)
_cell_angle_beta 79.508(2)
_cell_angle_gamma 83.832(2)
_cell_formula_units_Z 2
_cell_length_a 6.5837(2)
_cell_length_b 9.9458(2)
_cell_length_c 12.8720(3)
_cell_measurement_reflns_used 15882
_cell_measurement_temperature 100(2)
_cell_measurement_theta_max 76.3010
_cell_measurement_theta_min 3.4920
_cell_volume 822.33(4)
_computing_cell_refinement 'CrysAlisPro [1]'
_computing_data_collection 'CrysAlisPro [1]'
_computing_data_reduction 'CrysAlisPro [1]'
_computing_molecular_graphics 'ORTEP-3 for Windows [4]'
_computing_publication_material 'SHELXL-2014/7 [3]'
_computing_structure_refinement 'SHELXL-2014/7 [3]'
_computing_structure_solution 'SHELXS-97 [2]'
_diffrn_ambient_temperature 100(2)
_diffrn_detector_area_resol_mean 5.2558
_diffrn_measured_fraction_theta_full 1.000
_diffrn_measured_fraction_theta_max 1.000
_diffrn_measurement_device_type 'XtaLAB Synergy, Dualflex, AtlasS2'
_diffrn_measurement_method '\w scans'
_diffrn_radiation_type CuK\a
_diffrn_radiation_wavelength 1.54178
_diffrn_reflns_av_R_equivalents 0.0357
_diffrn_reflns_av_unetI/netI 0.0204
_diffrn_reflns_Laue_measured_fraction_full 1.000
_diffrn_reflns_Laue_measured_fraction_max 1.000
_diffrn_reflns_limit_h_max 7
_diffrn_reflns_limit_h_min -6
_diffrn_reflns_limit_k_max 11
_diffrn_reflns_limit_k_min -11
_diffrn_reflns_limit_l_max 15
_diffrn_reflns_limit_l_min -15
_diffrn_reflns_number 19541
_diffrn_reflns_point_group_measured_fraction_full 1.000
_diffrn_reflns_point_group_measured_fraction_max 1.000
_diffrn_reflns_theta_full 67.076
_diffrn_reflns_theta_max 67.076
_diffrn_reflns_theta_min 3.499
_diffrn_source 'micro-focus sealed X-ray tube'
_exptl_absorpt_coefficient_mu 16.127
_exptl_absorpt_correction_T_max 1.000
_exptl_absorpt_correction_T_min 0.818
_exptl_absorpt_correction_type gaussian
_exptl_absorpt_process_details 'CrysAlisPro [1]'
_exptl_crystal_colour colourless
_exptl_crystal_density_diffrn 1.703
_exptl_crystal_description prism
_exptl_crystal_F_000 420
_exptl_crystal_size_max 0.130
_exptl_crystal_size_mid 0.041
_exptl_crystal_size_min 0.034
_refine_diff_density_max 0.449
_refine_diff_density_min -0.601
_refine_diff_density_rms 0.086
_refine_ls_extinction_coef .
_refine_ls_extinction_method none
_refine_ls_goodness_of_fit_ref 1.043
_refine_ls_hydrogen_treatment constr
_refine_ls_matrix_type full
_refine_ls_number_parameters 174
_refine_ls_number_reflns 2930
_refine_ls_number_restraints 0
_refine_ls_restrained_S_all 1.043
_refine_ls_R_factor_all 0.0180
_refine_ls_R_factor_gt 0.0176
_refine_ls_shift/su_max 0.002
_refine_ls_shift/su_mean 0.000
_refine_ls_structure_factor_coef Fsqd
_refine_ls_weighting_details 'w=1/[\s^2^(Fo^2^)+(0.0291P)^2^+0.2490P] where P=(Fo^2^+2Fc^2^)/3'
_refine_ls_weighting_scheme calc
_refine_ls_wR_factor_gt 0.0457
_refine_ls_wR_factor_ref 0.0461
_reflns_Friedel_coverage 0.000
_reflns_Friedel_fraction_full .
_reflns_Friedel_fraction_max .
_reflns_number_gt 2870
_reflns_number_total 2930
_reflns_threshold_expression 'I > 2\s(I)'
_cod_data_source_file suppl_ncrs-2019-0501_suppl.cif
_cod_data_source_block shelx
_cod_database_code 8106017
_shelx_space_group_comment
;
The symmetry employed for this shelxl refinement is uniquely defined
by the following loop, which should always be used as a source of
symmetry information in preference to the above space-group names.
They are only intended as comments.
;
_shelx_estimated_absorpt_t_min 0.228
_shelx_estimated_absorpt_t_max 0.610

loop_
_space_group_symop_operation_xyz
'x, y, z'
'-x, -y, -z'

loop_
_atom_site_label
_atom_site_type_symbol
_atom_site_fract_x
_atom_site_fract_y
_atom_site_fract_z
_atom_site_U_iso_or_equiv
_atom_site_adp_type
_atom_site_occupancy
_atom_site_site_symmetry_order
_atom_site_calc_flag
_atom_site_refinement_flags_posn
_atom_site_refinement_flags_adp
_atom_site_refinement_flags_occupancy
_atom_site_disorder_assembly
_atom_site_disorder_group
Sn Sn 0.48439(2) 0.81316(2) 0.39082(2) 0.01348(6) Uani 1 1 d . . . . .
S1 S 0.30756(7) 0.60263(5) 0.42166(4) 0.01538(11) Uani 1 1 d . . . . .
S2 S 0.58283(7) 0.65990(5) 0.21741(4) 0.01759(11) Uani 1 1 d . . . . .
Cl1 Cl 0.34240(8) 0.85991(5) 0.57712(4) 0.02212(12) Uani 1 1 d . . . . .
N1 N 0.3630(3) 0.44530(17) 0.25898(14) 0.0163(4) Uani 1 1 d . . . . .
N2 N 0.1508(2) 0.27759(17) 0.15351(14) 0.0148(3) Uani 1 1 d . . . . .
C1 C 0.3015(3) 0.9652(2) 0.31460(18) 0.0197(4) Uani 1 1 d . . . . .
H1A H 0.3901 1.0331 0.2768 0.030 Uiso 1 1 calc R U . . .
H1B H 0.1941 1.0088 0.3676 0.030 Uiso 1 1 calc R U . . .
H1C H 0.2359 0.9240 0.2641 0.030 Uiso 1 1 calc R U . . .
C2 C 0.8031(3) 0.7907(2) 0.40266(18) 0.0222(5) Uani 1 1 d . . . . .
H2A H 0.8852 0.8210 0.3351 0.033 Uiso 1 1 calc R U . . .
H2B H 0.8460 0.6952 0.4196 0.033 Uiso 1 1 calc R U . . .
H2C H 0.8256 0.8454 0.4588 0.033 Uiso 1 1 calc R U . . .
C3 C 0.4135(3) 0.5569(2) 0.29355(17) 0.0149(4) Uani 1 1 d . . . . .
C4 C 0.2111(3) 0.3575(2) 0.32026(17) 0.0194(4) Uani 1 1 d . . . . .
H4A H 0.1415 0.4007 0.3857 0.023 Uiso 1 1 calc R U . . .
H4B H 0.2832 0.2695 0.3408 0.023 Uiso 1 1 calc R U . . .
C5 C 0.0505(3) 0.3345(2) 0.25377(17) 0.0181(4) Uani 1 1 d . . . . .
H5A H -0.0469 0.2717 0.2937 0.022 Uiso 1 1 calc R U . . .
H5B H -0.0302 0.4217 0.2391 0.022 Uiso 1 1 calc R U . . .
C6 C 0.2938(3) 0.3696(2) 0.09272(17) 0.0167(4) Uani 1 1 d . . . . .
H6A H 0.2164 0.4572 0.0760 0.020 Uiso 1 1 calc R U . . .
H6B H 0.3606 0.3303 0.0252 0.020 Uiso 1 1 calc R U . . .
C7 C 0.4592(3) 0.3926(2) 0.15655(18) 0.0196(4) Uani 1 1 d . . . . .
H7A H 0.5439 0.3061 0.1682 0.023 Uiso 1 1 calc R U . . .
H7B H 0.5523 0.4579 0.1164 0.023 Uiso 1 1 calc R U . . .
C8 C 0.0112(3) 0.2269(2) 0.09669(17) 0.0153(4) Uani 1 1 d . . . . .
C9 C -0.1010(3) 0.1189(2) 0.14391(17) 0.0174(4) Uani 1 1 d . . . . .
H9 H -0.0852 0.0827 0.2129 0.021 Uiso 1 1 calc R U . . .
C10 C -0.2348(3) 0.0646(2) 0.09047(19) 0.0212(5) Uani 1 1 d . . . . .
H10 H -0.3096 -0.0087 0.1231 0.025 Uiso 1 1 calc R U . . .
C11 C -0.2603(3) 0.1165(2) -0.01024(18) 0.0225(5) Uani 1 1 d . . . . .
H11 H -0.3528 0.0794 -0.0464 0.027 Uiso 1 1 calc R U . . .
C12 C -0.1495(3) 0.2228(2) -0.05748(18) 0.0216(5) Uani 1 1 d . . . . .
H12 H -0.1660 0.2586 -0.1265 0.026 Uiso 1 1 calc R U . . .
C13 C -0.0139(3) 0.2779(2) -0.00447(17) 0.0180(4) Uani 1 1 d . . . . .
H13 H 0.0617 0.3506 -0.0377 0.022 Uiso 1 1 calc R U . . .

loop_
_atom_site_aniso_label
_atom_site_aniso_U_11
_atom_site_aniso_U_22
_atom_site_aniso_U_33
_atom_site_aniso_U_23
_atom_site_aniso_U_13
_atom_site_aniso_U_12
Sn 0.01297(8) 0.01491(8) 0.01284(9) -0.00147(6) -0.00150(6) -0.00344(5)
S1 0.0172(2) 0.0152(2) 0.0136(2) -0.00097(19) -0.00080(19) -0.00418(17)
S2 0.0177(2) 0.0194(2) 0.0155(3) -0.0040(2) 0.00136(19) -0.00633(18)
Cl1 0.0266(2) 0.0253(3) 0.0144(3) -0.0051(2) 0.0033(2) -0.0113(2)
N1 0.0169(8) 0.0142(8) 0.0170(9) -0.0031(7) 0.0005(7) -0.0025(6)
N2 0.0154(8) 0.0154(8) 0.0139(9) -0.0023(7) -0.0016(7) -0.0030(6)
C1 0.0224(10) 0.0160(10) 0.0208(11) -0.0010(9) -0.0049(9) -0.0009(8)
C2 0.0163(10) 0.0294(11) 0.0222(12) -0.0049(9) -0.0038(9) -0.0048(8)
C3 0.0126(9) 0.0156(9) 0.0171(11) -0.0004(8) -0.0048(8) -0.0003(7)
C4 0.0268(11) 0.0154(10) 0.0166(11) 0.0000(8) -0.0023(9) -0.0077(8)
C5 0.0193(10) 0.0187(10) 0.0158(11) -0.0025(8) 0.0020(8) -0.0069(8)
C6 0.0156(9) 0.0160(9) 0.0174(11) -0.0027(8) 0.0019(8) -0.0036(8)
C7 0.0165(10) 0.0210(10) 0.0209(12) -0.0079(9) 0.0012(9) -0.0029(8)
C8 0.0131(9) 0.0141(9) 0.0176(11) -0.0040(8) -0.0007(8) 0.0022(7)
C9 0.0170(10) 0.0160(10) 0.0178(11) -0.0022(8) 0.0004(8) 0.0001(8)
C10 0.0162(10) 0.0192(10) 0.0271(13) -0.0064(9) 0.0020(9) -0.0025(8)
C11 0.0172(10) 0.0267(11) 0.0248(12) -0.0107(10) -0.0031(9) -0.0018(8)
C12 0.0201(10) 0.0272(11) 0.0175(11) -0.0035(9) -0.0048(9) 0.0011(9)
C13 0.0156(9) 0.0182(10) 0.0192(11) -0.0013(8) -0.0006(8) -0.0007(8)

loop_
_atom_type_symbol
_atom_type_description
_atom_type_scat_dispersion_real
_atom_type_scat_dispersion_imag
_atom_type_scat_source
C C 0.0181 0.0091 'International Tables Vol C Tables 4.2.6.8 and 6.1.1.4'
H H 0.0000 0.0000 'International Tables Vol C Tables 4.2.6.8 and 6.1.1.4'
Cl Cl 0.3639 0.7018 'International Tables Vol C Tables 4.2.6.8 and 6.1.1.4'
N N 0.0311 0.0180 'International Tables Vol C Tables 4.2.6.8 and 6.1.1.4'
S S 0.3331 0.5567 'International Tables Vol C Tables 4.2.6.8 and 6.1.1.4'
Sn Sn 0.0259 5.4591 'International Tables Vol C Tables 4.2.6.8 and 6.1.1.4'

loop_
_geom_angle_atom_site_label_1
_geom_angle_atom_site_label_2
_geom_angle_atom_site_label_3
_geom_angle
_geom_angle_site_symmetry_1
_geom_angle_site_symmetry_3
C2 Sn C1 132.18(9) . .
C2 Sn Cl1 97.91(6) . .
C1 Sn Cl1 99.20(6) . .
C2 Sn S1 115.70(6) . .
C1 Sn S1 109.33(6) . .
Cl1 Sn S1 87.655(16) . .
C2 Sn S2 88.15(6) . .
C1 Sn S2 93.66(6) . .
Cl1 Sn S2 155.971(16) . .
S1 Sn S2 68.887(16) . .
C3 S1 Sn 90.68(7) . .
C3 S2 Sn 82.62(7) . .
C3 N1 C7 123.32(17) . .
C3 N1 C4 124.11(18) . .
C7 N1 C4 112.52(16) . .
C8 N2 C6 115.94(17) . .
C8 N2 C5 114.18(15) . .
C6 N2 C5 110.35(16) . .
Sn C1 H1A 109.5 . .
Sn C1 H1B 109.5 . .
H1A C1 H1B 109.5 . .
Sn C1 H1C 109.5 . .
H1A C1 H1C 109.5 . .
H1B C1 H1C 109.5 . .
Sn C2 H2A 109.5 . .
Sn C2 H2B 109.5 . .
H2A C2 H2B 109.5 . .
Sn C2 H2C 109.5 . .
H2A C2 H2C 109.5 . .
H2B C2 H2C 109.5 . .
N1 C3 S2 122.54(16) . .
N1 C3 S1 119.77(15) . .
S2 C3 S1 117.68(11) . .
N1 C4 C5 109.68(17) . .
N1 C4 H4A 109.7 . .
C5 C4 H4A 109.7 . .
N1 C4 H4B 109.7 . .
C5 C4 H4B 109.7 . .
H4A C4 H4B 108.2 . .
N2 C5 C4 110.82(16) . .
N2 C5 H5A 109.5 . .
C4 C5 H5A 109.5 . .
N2 C5 H5B 109.5 . .
C4 C5 H5B 109.5 . .
H5A C5 H5B 108.1 . .
N2 C6 C7 109.79(17) . .
N2 C6 H6A 109.7 . .
C7 C6 H6A 109.7 . .
N2 C6 H6B 109.7 . .
C7 C6 H6B 109.7 . .
H6A C6 H6B 108.2 . .
N1 C7 C6 110.56(16) . .
N1 C7 H7A 109.5 . .
C6 C7 H7A 109.5 . .
N1 C7 H7B 109.5 . .
C6 C7 H7B 109.5 . .
H7A C7 H7B 108.1 . .
C13 C8 C9 118.79(19) . .
C13 C8 N2 122.63(18) . .
C9 C8 N2 118.56(19) . .
C10 C9 C8 120.4(2) . .
C10 C9 H9 119.8 . .
C8 C9 H9 119.8 . .
C11 C10 C9 120.6(2) . .
C11 C10 H10 119.7 . .
C9 C10 H10 119.7 . .
C12 C11 C10 119.3(2) . .
C12 C11 H11 120.3 . .
C10 C11 H11 120.3 . .
C11 C12 C13 120.5(2) . .
C11 C12 H12 119.7 . .
C13 C12 H12 119.7 . .
C8 C13 C12 120.3(2) . .
C8 C13 H13 119.8 . .
C12 C13 H13 119.8 . .

loop_
_geom_bond_atom_site_label_1
_geom_bond_atom_site_label_2
_geom_bond_distance
_geom_bond_site_symmetry_2
Sn C2 2.118(2) .
Sn C1 2.121(2) .
Sn Cl1 2.4722(5) .
Sn S1 2.4734(5) .
Sn S2 2.7458(5) .
S1 C3 1.746(2) .
S2 C3 1.714(2) .
N1 C3 1.324(3) .
N1 C7 1.467(3) .
N1 C4 1.474(3) .
N2 C8 1.427(3) .
N2 C6 1.462(3) .
N2 C5 1.466(3) .
C1 H1A 0.9800 .
C1 H1B 0.9800 .
C1 H1C 0.9800 .
C2 H2A 0.9800 .
C2 H2B 0.9800 .
C2 H2C 0.9800 .
C4 C5 1.522(3) .
C4 H4A 0.9900 .
C4 H4B 0.9900 .
C5 H5A 0.9900 .
C5 H5B 0.9900 .
C6 C7 1.524(3) .
C6 H6A 0.9900 .
C6 H6B 0.9900 .
C7 H7A 0.9900 .
C7 H7B 0.9900 .
C8 C13 1.390(3) .
C8 C9 1.404(3) .
C9 C10 1.386(3) .
C9 H9 0.9500 .
C10 C11 1.388(3) .
C10 H10 0.9500 .
C11 C12 1.386(3) .
C11 H11 0.9500 .
C12 C13 1.397(3) .
C12 H12 0.9500 .
C13 H13 0.9500 .

loop_
_geom_torsion_atom_site_label_1
_geom_torsion_atom_site_label_2
_geom_torsion_atom_site_label_3
_geom_torsion_atom_site_label_4
_geom_torsion
_geom_torsion_site_symmetry_1
_geom_torsion_site_symmetry_2
_geom_torsion_site_symmetry_3
_geom_torsion_site_symmetry_4
C7 N1 C3 S2 5.4(3) . . . .
C4 N1 C3 S2 -177.15(15) . . . .
C7 N1 C3 S1 -174.06(15) . . . .
C4 N1 C3 S1 3.4(3) . . . .
Sn S2 C3 N1 177.29(17) . . . .
Sn S2 C3 S1 -3.23(10) . . . .
Sn S1 C3 N1 -176.95(15) . . . .
Sn S1 C3 S2 3.55(11) . . . .
C3 N1 C4 C5 127.8(2) . . . .
C7 N1 C4 C5 -54.5(2) . . . .
C8 N2 C5 C4 167.58(17) . . . .
C6 N2 C5 C4 -59.7(2) . . . .
N1 C4 C5 N2 56.2(2) . . . .
C8 N2 C6 C7 -168.81(16) . . . .
C5 N2 C6 C7 59.4(2) . . . .
C3 N1 C7 C6 -127.0(2) . . . .
C4 N1 C7 C6 55.3(2) . . . .
N2 C6 C7 N1 -56.9(2) . . . .
C6 N2 C8 C13 -10.6(3) . . . .
C5 N2 C8 C13 119.4(2) . . . .
C6 N2 C8 C9 167.73(17) . . . .
C5 N2 C8 C9 -62.3(2) . . . .
C13 C8 C9 C10 -0.2(3) . . . .
N2 C8 C9 C10 -178.56(18) . . . .
C8 C9 C10 C11 -0.2(3) . . . .
C9 C10 C11 C12 0.4(3) . . . .
C10 C11 C12 C13 -0.2(3) . . . .
C9 C8 C13 C12 0.4(3) . . . .
N2 C8 C13 C12 178.71(18) . . . .
C11 C12 C13 C8 -0.2(3) . . . .
